data_4314256
loop_
_publ_author_name
'Vadapalli Chandrasekhar'
'Ramachandran Azhakar'
'Gurusamy Thanagavelu Senthil Andavan'
'Venkatasubbaiah Krishnan'
'Stefano Zacchini'
'Jamie F. Bickley'
'Alexander Steiner'
'Raymond J. Butcher'
'Paul K\"ogerler'

_publ_section_title
;
 A Phosphorus Supported Multisite Coordinating Tris Hydrazone
 P(S)[N(Me)NCHC6H4-o-OH]3 as an Efficient Ligand for the Assembly of
 Trinuclear Metal Complexes: Synthesis, Structure, and Magnetism
;
_journal_name_full 'Inorganic Chemistry'
_journal_page_first 5989
_journal_page_last 5998
_journal_paper_doi 10.1021/ic034434h
_journal_volume 42
_journal_year 2003
_chemical_formula_sum 'C50 H50 Cl6 N12 Ni3 O6 P2 S2'
_chemical_formula_weight 1429.91
_chemical_name_systematic
; 
 ? 
;
_space_group_IT_number 15
_symmetry_cell_setting monoclinic
_symmetry_space_group_name_Hall '-C 2yc'
_symmetry_space_group_name_H-M 'C 1 2/c 1'
_atom_sites_solution_hydrogens geom
_atom_sites_solution_primary direct
_atom_sites_solution_secondary difmap
_audit_creation_method SHELXL-97
_cell_angle_alpha 90.00
_cell_angle_beta 107.175(18)
_cell_angle_gamma 90.00
_cell_formula_units_Z 4
_cell_length_a 18.866(3)
_cell_length_b 11.7893(13)
_cell_length_c 28.012(4)
_cell_measurement_temperature 213(2)
_cell_volume 5952.5(15)
_computing_structure_refinement 'SHELXL-97 (Sheldrick, 1997)'
_computing_structure_solution 'SHELXS-97 (Sheldrick, 1990)'
_diffrn_ambient_temperature 213(2)
_diffrn_measured_fraction_theta_full 0.985
_diffrn_measured_fraction_theta_max 0.985
_diffrn_measurement_device_type 'Stoe IPDS'
_diffrn_radiation_monochromator graphite
_diffrn_radiation_source 'fine-focus sealed tube'
_diffrn_radiation_type MoK\a
_diffrn_radiation_wavelength 0.71073
_diffrn_reflns_av_R_equivalents 0.0549
_diffrn_reflns_av_sigmaI/netI 0.0423
_diffrn_reflns_limit_h_max 21
_diffrn_reflns_limit_h_min -21
_diffrn_reflns_limit_k_max 13
_diffrn_reflns_limit_k_min -13
_diffrn_reflns_limit_l_max 32
_diffrn_reflns_limit_l_min -32
_diffrn_reflns_number 18655
_diffrn_reflns_theta_full 24.24
_diffrn_reflns_theta_max 24.24
_diffrn_reflns_theta_min 2.06
_exptl_absorpt_coefficient_mu 1.391
_exptl_absorpt_correction_type 'not applied'
_exptl_crystal_colour yellow
_exptl_crystal_density_diffrn 1.596
_exptl_crystal_density_meas 0.3
_exptl_crystal_density_method 'not measured'
_exptl_crystal_description prism
_exptl_crystal_F_000 2920
_exptl_crystal_size_max orange
_exptl_crystal_size_mid 0.4
_exptl_crystal_size_min 0.4
_refine_diff_density_max 0.396
_refine_diff_density_min -0.487
_refine_diff_density_rms 0.076
_refine_ls_extinction_method none
_refine_ls_goodness_of_fit_ref 0.963
_refine_ls_hydrogen_treatment mixed
_refine_ls_matrix_type full
_refine_ls_number_parameters 369
_refine_ls_number_reflns 4730
_refine_ls_number_restraints 0
_refine_ls_restrained_S_all 0.963
_refine_ls_R_factor_all 0.0488
_refine_ls_R_factor_gt 0.0322
_refine_ls_shift/su_max 0.001
_refine_ls_shift/su_mean 0.000
_refine_ls_structure_factor_coef Fsqd
_refine_ls_weighting_details 'calc w=1/[\s^2^(Fo^2^)+(0.0533P)^2^+0.0000P] where P=(Fo^2^+2Fc^2^)/3'
_refine_ls_weighting_scheme calc
_refine_ls_wR_factor_gt 0.0768
_refine_ls_wR_factor_ref 0.0835
_reflns_number_gt 3589
_reflns_number_total 4730
_reflns_threshold_expression >2sigma(I)
_cod_data_source_file ic034434hsi20030714_033817_4.cif
_cod_data_source_block Compound_5
_cod_database_code 4314256

loop_
_symmetry_equiv_pos_as_xyz
'x, y, z'
'-x, y, -z+1/2'
'x+1/2, y+1/2, z'
'-x+1/2, y+1/2, -z+1/2'
'-x, -y, -z'
'x, -y, z-1/2'
'-x+1/2, -y+1/2, -z'
'x+1/2, -y+1/2, z-1/2'

loop_
_atom_site_label
_atom_site_type_symbol
_atom_site_fract_x
_atom_site_fract_y
_atom_site_fract_z
_atom_site_U_iso_or_equiv
_atom_site_adp_type
_atom_site_occupancy
_atom_site_symmetry_multiplicity
_atom_site_calc_flag
_atom_site_refinement_flags
_atom_site_disorder_assembly
_atom_site_disorder_group
C1 C 0.81832(17) 0.3985(3) 0.39921(12) 0.0319(7) Uani 1 1 d . . .
H1A H 0.7894 0.3342 0.3825 0.048 Uiso 1 1 calc R . .
H1B H 0.8488 0.3758 0.4322 0.048 Uiso 1 1 calc R . .
H1C H 0.8499 0.4251 0.3798 0.048 Uiso 1 1 calc R . .
C2 C 0.73757(16) 0.5982(3) 0.33307(11) 0.0248(7) Uani 1 1 d . . .
H2 H 0.7874 0.6203 0.3463 0.030 Uiso 1 1 calc R . .
C3 C 0.69500(16) 0.6536(3) 0.28797(10) 0.0233(6) Uani 1 1 d . . .
C4 C 0.61731(15) 0.6394(2) 0.26586(10) 0.0209(6) Uani 1 1 d . . .
C5 C 0.58250(16) 0.7031(2) 0.22297(11) 0.0233(6) Uani 1 1 d . . .
H5 H 0.5310 0.6967 0.2082 0.028 Uiso 1 1 calc R . .
C6 C 0.62282(18) 0.7750(3) 0.20222(11) 0.0312(7) Uani 1 1 d . . .
H6 H 0.5984 0.8153 0.1730 0.037 Uiso 1 1 calc R . .
C7 C 0.69912(19) 0.7894(3) 0.22353(12) 0.0353(8) Uani 1 1 d . . .
H7 H 0.7261 0.8387 0.2091 0.042 Uiso 1 1 calc R . .
C8 C 0.73371(18) 0.7299(3) 0.26596(12) 0.0335(8) Uani 1 1 d . . .
H8 H 0.7849 0.7403 0.2809 0.040 Uiso 1 1 calc R . .
C9 C 0.64504(19) 0.3235(3) 0.47910(11) 0.0334(8) Uani 1 1 d . . .
H9A H 0.5948 0.3531 0.4686 0.050 Uiso 1 1 calc R . .
H9B H 0.6708 0.3521 0.5121 0.050 Uiso 1 1 calc R . .
H9C H 0.6435 0.2413 0.4800 0.050 Uiso 1 1 calc R . .
C10 C 0.64643(16) 0.2254(3) 0.38152(11) 0.0242(6) Uani 1 1 d . . .
H10 H 0.6641 0.1755 0.4086 0.029 Uiso 1 1 calc R . .
C11 C 0.62000(15) 0.1754(3) 0.33235(10) 0.0228(6) Uani 1 1 d . . .
C12 C 0.59777(15) 0.2374(3) 0.28709(10) 0.0214(6) Uani 1 1 d . . .
C13 C 0.58074(16) 0.1755(3) 0.24212(11) 0.0270(7) Uani 1 1 d . . .
H13 H 0.5667 0.2148 0.2116 0.032 Uiso 1 1 calc R . .
C14 C 0.58416(17) 0.0593(3) 0.24179(12) 0.0317(7) Uani 1 1 d . . .
H14 H 0.5732 0.0206 0.2111 0.038 Uiso 1 1 calc R . .
C15 C 0.60373(18) -0.0022(3) 0.28635(13) 0.0354(8) Uani 1 1 d . . .
H15 H 0.6044 -0.0819 0.2860 0.043 Uiso 1 1 calc R . .
C16 C 0.62182(17) 0.0561(3) 0.33047(12) 0.0322(7) Uani 1 1 d . . .
H16 H 0.6360 0.0151 0.3606 0.039 Uiso 1 1 calc R . .
C17 C 0.68260(18) 0.7053(3) 0.43645(13) 0.0336(8) Uani 1 1 d . . .
H17A H 0.6776 0.7245 0.4019 0.050 Uiso 1 1 calc R . .
H17B H 0.7332 0.7192 0.4567 0.050 Uiso 1 1 calc R . .
H17C H 0.6490 0.7517 0.4485 0.050 Uiso 1 1 calc R . .
C18 C 0.53829(16) 0.5672(3) 0.41604(11) 0.0241(7) Uani 1 1 d . . .
H18 H 0.5450 0.6009 0.4475 0.029 Uiso 1 1 calc R . .
C19 C 0.46305(16) 0.5381(3) 0.38737(11) 0.0261(7) Uani 1 1 d . . .
C20 C 0.44448(16) 0.4773(2) 0.34182(10) 0.0219(6) Uani 1 1 d . . .
C21 C 0.36877(16) 0.4571(3) 0.31760(11) 0.0268(7) Uani 1 1 d . . .
H21 H 0.3551 0.4173 0.2872 0.032 Uiso 1 1 calc R . .
C22 C 0.31461(17) 0.4943(3) 0.33746(13) 0.0366(8) Uani 1 1 d . . .
H22 H 0.2645 0.4805 0.3203 0.044 Uiso 1 1 calc R . .
C23 C 0.33308(18) 0.5522(3) 0.38278(13) 0.0419(9) Uani 1 1 d . . .
H23 H 0.2958 0.5767 0.3965 0.050 Uiso 1 1 calc R . .
C24 C 0.40638(18) 0.5732(3) 0.40725(13) 0.0362(8) Uani 1 1 d . . .
H24 H 0.4190 0.6118 0.4380 0.043 Uiso 1 1 calc R . .
C25 C 0.4290(2) 0.1589(4) 0.45346(15) 0.0500(10) Uani 1 1 d . . .
H25 H 0.3907 0.1014 0.4533 0.060 Uiso 1 1 calc R . .
Cl1 Cl 0.38578(7) 0.29145(11) 0.44065(5) 0.0773(4) Uani 1 1 d . . .
Cl2 Cl 0.47141(8) 0.12172(14) 0.40760(5) 0.0841(4) Uani 1 1 d . . .
Cl3 Cl 0.49416(6) 0.15961(10) 0.51266(4) 0.0615(3) Uani 1 1 d . . .
N1 N 0.76786(13) 0.4906(2) 0.40405(8) 0.0223(5) Uani 1 1 d . . .
N2 N 0.71373(12) 0.5213(2) 0.35704(8) 0.0208(5) Uani 1 1 d . . .
N3 N 0.68431(13) 0.3598(2) 0.44363(8) 0.0233(5) Uani 1 1 d . . .
N4 N 0.64806(13) 0.3319(2) 0.39169(8) 0.0207(5) Uani 1 1 d . . .
N5 N 0.66443(13) 0.5851(2) 0.43979(9) 0.0235(5) Uani 1 1 d . . .
N6 N 0.59663(12) 0.5510(2) 0.40211(9) 0.0225(5) Uani 1 1 d . . .
Ni1 Ni 0.5000 0.44994(4) 0.2500 0.01832(13) Uani 1 2 d S . .
Ni2 Ni 0.607973(18) 0.46090(3) 0.343033(12) 0.01803(11) Uani 1 1 d . . .
O1 O 0.57749(10) 0.57033(17) 0.28479(7) 0.0215(4) Uani 1 1 d . . .
O2 O 0.59352(10) 0.35009(16) 0.28510(7) 0.0215(4) Uani 1 1 d . . .
O3 O 0.49509(10) 0.43861(17) 0.32181(7) 0.0214(4) Uani 1 1 d . . .
P1 P 0.72946(4) 0.48382(7) 0.45099(3) 0.02120(18) Uani 1 1 d . . .
S1 S 0.80347(4) 0.50046(7) 0.51494(3) 0.0305(2) Uani 1 1 d . . .

loop_
_atom_site_aniso_label
_atom_site_aniso_U_11
_atom_site_aniso_U_22
_atom_site_aniso_U_33
_atom_site_aniso_U_23
_atom_site_aniso_U_13
_atom_site_aniso_U_12
C1 0.0280(17) 0.039(2) 0.0264(16) -0.0002(15) 0.0044(13) 0.0084(14)
C2 0.0194(15) 0.0291(17) 0.0235(15) -0.0013(13) 0.0028(12) -0.0038(13)
C3 0.0259(16) 0.0237(16) 0.0211(15) 0.0014(12) 0.0082(12) -0.0053(13)
C4 0.0226(15) 0.0206(15) 0.0200(14) -0.0028(12) 0.0069(12) -0.0013(12)
C5 0.0255(16) 0.0200(16) 0.0233(15) 0.0008(12) 0.0055(13) -0.0022(12)
C6 0.0394(19) 0.0298(18) 0.0228(15) 0.0036(14) 0.0066(14) -0.0021(15)
C7 0.0404(19) 0.0360(19) 0.0295(17) 0.0075(14) 0.0103(15) -0.0145(15)
C8 0.0293(17) 0.039(2) 0.0334(17) 0.0013(15) 0.0103(14) -0.0102(15)
C9 0.044(2) 0.0343(19) 0.0250(16) -0.0021(14) 0.0144(15) -0.0091(15)
C10 0.0229(15) 0.0235(17) 0.0236(15) 0.0028(13) 0.0029(12) 0.0005(12)
C11 0.0211(15) 0.0217(16) 0.0240(15) -0.0023(12) 0.0041(12) 0.0007(12)
C12 0.0149(14) 0.0253(16) 0.0236(15) -0.0030(12) 0.0052(12) -0.0004(12)
C13 0.0257(16) 0.0326(18) 0.0219(15) -0.0037(13) 0.0056(13) 0.0000(13)
C14 0.0291(17) 0.0326(19) 0.0317(17) -0.0149(14) 0.0064(14) -0.0001(14)
C15 0.0358(18) 0.0226(16) 0.044(2) -0.0087(15) 0.0066(16) 0.0008(14)
C16 0.0350(18) 0.0220(17) 0.0336(18) -0.0015(14) 0.0011(14) 0.0006(14)
C17 0.0288(17) 0.0234(17) 0.0439(19) -0.0054(15) 0.0033(15) -0.0003(13)
C18 0.0261(16) 0.0277(17) 0.0181(14) -0.0030(12) 0.0057(12) 0.0007(13)
C19 0.0230(15) 0.0293(17) 0.0259(16) -0.0023(13) 0.0072(13) -0.0013(13)
C20 0.0220(15) 0.0235(16) 0.0210(14) 0.0026(12) 0.0078(12) -0.0015(12)
C21 0.0232(15) 0.0317(18) 0.0256(16) -0.0007(13) 0.0075(13) -0.0037(13)
C22 0.0192(16) 0.051(2) 0.0389(19) -0.0027(17) 0.0079(14) -0.0037(15)
C23 0.0257(17) 0.061(2) 0.044(2) -0.0144(18) 0.0172(16) 0.0026(17)
C24 0.0307(18) 0.047(2) 0.0329(18) -0.0132(16) 0.0133(15) -0.0021(15)
C25 0.045(2) 0.054(3) 0.048(2) -0.003(2) 0.0098(18) -0.0120(19)
Cl1 0.0750(8) 0.0663(8) 0.0818(8) 0.0197(6) 0.0094(7) 0.0063(6)
Cl2 0.0813(9) 0.1125(12) 0.0680(8) -0.0252(7) 0.0366(7) -0.0257(8)
Cl3 0.0524(6) 0.0675(7) 0.0549(6) -0.0016(5) 0.0007(5) -0.0024(5)
N1 0.0199(12) 0.0278(14) 0.0165(12) 0.0004(10) 0.0012(10) 0.0023(10)
N2 0.0184(12) 0.0257(14) 0.0157(12) -0.0003(10) 0.0009(10) 0.0029(10)
N3 0.0280(13) 0.0256(14) 0.0150(12) -0.0033(10) 0.0045(10) -0.0031(11)
N4 0.0230(12) 0.0223(13) 0.0139(11) -0.0035(10) 0.0011(9) -0.0043(10)
N5 0.0216(12) 0.0226(13) 0.0228(13) -0.0058(10) 0.0012(10) -0.0024(10)
N6 0.0187(12) 0.0243(14) 0.0215(12) -0.0028(10) 0.0014(10) -0.0012(10)
Ni1 0.0168(3) 0.0212(3) 0.0159(3) 0.000 0.0032(2) 0.000
Ni2 0.01739(19) 0.0199(2) 0.01547(18) -0.00035(15) 0.00286(14) -0.00084(14)
O1 0.0193(10) 0.0228(11) 0.0210(10) 0.0035(8) 0.0039(8) -0.0031(8)
O2 0.0232(11) 0.0209(11) 0.0189(10) -0.0003(8) 0.0037(8) 0.0037(8)
O3 0.0190(10) 0.0278(11) 0.0174(10) -0.0021(8) 0.0054(8) -0.0025(8)
P1 0.0204(4) 0.0237(4) 0.0165(4) -0.0009(3) 0.0009(3) -0.0005(3)
S1 0.0320(4) 0.0327(4) 0.0193(4) -0.0018(3) -0.0040(3) -0.0031(3)

loop_
_atom_type_symbol
_atom_type_description
_atom_type_scat_dispersion_real
_atom_type_scat_dispersion_imag
_atom_type_scat_source
C C 0.0033 0.0016 'International Tables Vol C Tables 4.2.6.8 and 6.1.1.4'
H H 0.0000 0.0000 'International Tables Vol C Tables 4.2.6.8 and 6.1.1.4'
N N 0.0061 0.0033 'International Tables Vol C Tables 4.2.6.8 and 6.1.1.4'
O O 0.0106 0.0060 'International Tables Vol C Tables 4.2.6.8 and 6.1.1.4'
P P 0.1023 0.0942 'International Tables Vol C Tables 4.2.6.8 and 6.1.1.4'
S S 0.1246 0.1234 'International Tables Vol C Tables 4.2.6.8 and 6.1.1.4'
Ni Ni 0.3393 1.1124 'International Tables Vol C Tables 4.2.6.8 and 6.1.1.4'
Cl Cl 0.1484 0.1585 'International Tables Vol C Tables 4.2.6.8 and 6.1.1.4'

loop_
_geom_angle_atom_site_label_1
_geom_angle_atom_site_label_2
_geom_angle_atom_site_label_3
_geom_angle
_geom_angle_site_symmetry_1
_geom_angle_site_symmetry_3
_geom_angle_publ_flag
N2 C2 C3 126.0(3) . . ?
C8 C3 C4 119.0(3) . . ?
C8 C3 C2 116.5(3) . . ?
C4 C3 C2 124.4(3) . . ?
O1 C4 C5 119.7(3) . . ?
O1 C4 C3 122.2(3) . . ?
C5 C4 C3 118.1(3) . . ?
C6 C5 C4 120.9(3) . . ?
C5 C6 C7 121.5(3) . . ?
C8 C7 C6 118.4(3) . . ?
C7 C8 C3 122.1(3) . . ?
N4 C10 C11 126.0(3) . . ?
C16 C11 C12 119.1(3) . . ?
C16 C11 C10 116.0(3) . . ?
C12 C11 C10 124.8(3) . . ?
O2 C12 C13 119.0(3) . . ?
O2 C12 C11 123.4(3) . . ?
C13 C12 C11 117.6(3) . . ?
C14 C13 C12 121.6(3) . . ?
C13 C14 C15 120.9(3) . . ?
C16 C15 C14 118.5(3) . . ?
C15 C16 C11 122.2(3) . . ?
N6 C18 C19 125.6(3) . . ?
C24 C19 C20 119.5(3) . . ?
C24 C19 C18 116.5(3) . . ?
C20 C19 C18 124.1(3) . . ?
O3 C20 C21 119.6(3) . . ?
O3 C20 C19 122.7(3) . . ?
C21 C20 C19 117.8(3) . . ?
C22 C21 C20 121.4(3) . . ?
C21 C22 C23 120.7(3) . . ?
C24 C23 C22 119.2(3) . . ?
C23 C24 C19 121.4(3) . . ?
Cl3 C25 Cl1 110.2(2) . . ?
Cl3 C25 Cl2 110.5(2) . . ?
Cl1 C25 Cl2 111.0(2) . . ?
N2 N1 C1 113.5(2) . . ?
N2 N1 P1 111.76(17) . . ?
C1 N1 P1 118.4(2) . . ?
C2 N2 N1 112.8(2) . . ?
C2 N2 Ni2 128.12(19) . . ?
N1 N2 Ni2 118.16(17) . . ?
N4 N3 C9 115.5(2) . . ?
N4 N3 P1 113.17(18) . . ?
C9 N3 P1 120.8(2) . . ?
C10 N4 N3 114.6(2) . . ?
C10 N4 Ni2 127.01(19) . . ?
N3 N4 Ni2 118.35(17) . . ?
N6 N5 C17 113.1(2) . . ?
N6 N5 P1 112.20(18) . . ?
C17 N5 P1 121.9(2) . . ?
C18 N6 N5 112.7(2) . . ?
C18 N6 Ni2 129.1(2) . . ?
N5 N6 Ni2 117.04(17) . . ?
O3 Ni1 O3 172.51(12) . 2_655 ?
O3 Ni1 O1 79.17(8) . . ?
O3 Ni1 O1 106.13(8) 2_655 . ?
O3 Ni1 O1 106.13(8) . 2_655 ?
O3 Ni1 O1 79.17(8) 2_655 2_655 ?
O1 Ni1 O1 93.11(11) . 2_655 ?
O3 Ni1 O2 98.48(7) . 2_655 ?
O3 Ni1 O2 77.26(8) 2_655 2_655 ?
O1 Ni1 O2 169.46(8) . 2_655 ?
O1 Ni1 O2 77.59(8) 2_655 2_655 ?
O3 Ni1 O2 77.26(8) . . ?
O3 Ni1 O2 98.48(7) 2_655 . ?
O1 Ni1 O2 77.59(8) . . ?
O1 Ni1 O2 169.46(8) 2_655 . ?
O2 Ni1 O2 112.08(11) 2_655 . ?
O3 Ni1 Ni2 47.05(5) . . ?
O3 Ni1 Ni2 133.42(5) 2_655 . ?
O1 Ni1 Ni2 46.28(5) . . ?
O1 Ni1 Ni2 128.88(6) 2_655 . ?
O2 Ni1 Ni2 137.70(5) 2_655 . ?
O2 Ni1 Ni2 46.53(5) . . ?
O3 Ni1 Ni2 133.42(5) . 2_655 ?
O3 Ni1 Ni2 47.05(5) 2_655 2_655 ?
O1 Ni1 Ni2 128.88(6) . 2_655 ?
O1 Ni1 Ni2 46.28(5) 2_655 2_655 ?
O2 Ni1 Ni2 46.53(5) 2_655 2_655 ?
O2 Ni1 Ni2 137.70(5) . 2_655 ?
Ni2 Ni1 Ni2 174.71(3) . 2_655 ?
O1 Ni2 N6 104.49(9) . . ?
O1 Ni2 N4 167.78(9) . . ?
N6 Ni2 N4 87.28(9) . . ?
O1 Ni2 O2 80.06(8) . . ?
N6 Ni2 O2 164.35(9) . . ?
N4 Ni2 O2 89.44(8) . . ?
O1 Ni2 N2 87.80(9) . . ?
N6 Ni2 N2 89.61(9) . . ?
N4 Ni2 N2 89.02(9) . . ?
O2 Ni2 N2 105.63(9) . . ?
O1 Ni2 O3 79.91(8) . . ?
N6 Ni2 O3 87.30(9) . . ?
N4 Ni2 O3 104.32(9) . . ?
O2 Ni2 O3 78.69(8) . . ?
N2 Ni2 O3 166.14(9) . . ?
O1 Ni2 Ni1 47.43(6) . . ?
N6 Ni2 Ni1 124.10(7) . . ?
N4 Ni2 Ni1 127.92(7) . . ?
O2 Ni2 Ni1 48.63(5) . . ?
N2 Ni2 Ni1 126.58(7) . . ?
O3 Ni2 Ni1 46.85(5) . . ?
C4 O1 Ni2 131.01(17) . . ?
C4 O1 Ni1 129.94(17) . . ?
Ni2 O1 Ni1 86.29(8) . . ?
C12 O2 Ni2 127.88(17) . . ?
C12 O2 Ni1 127.50(16) . . ?
Ni2 O2 Ni1 84.85(7) . . ?
C20 O3 Ni1 129.95(17) . . ?
C20 O3 Ni2 130.57(17) . . ?
Ni1 O3 Ni2 86.10(7) . . ?
N5 P1 N3 106.36(13) . . ?
N5 P1 N1 106.33(12) . . ?
N3 P1 N1 105.45(12) . . ?
N5 P1 S1 113.02(9) . . ?
N3 P1 S1 113.94(9) . . ?
N1 P1 S1 111.15(9) . . ?

loop_
_geom_bond_atom_site_label_1
_geom_bond_atom_site_label_2
_geom_bond_distance
_geom_bond_site_symmetry_2
_geom_bond_publ_flag
C1 N1 1.476(4) . ?
C2 N2 1.286(4) . ?
C2 C3 1.438(4) . ?
C3 C8 1.410(4) . ?
C3 C4 1.422(4) . ?
C4 O1 1.320(3) . ?
C4 C5 1.405(4) . ?
C5 C6 1.377(4) . ?
C6 C7 1.396(5) . ?
C7 C8 1.368(5) . ?
C9 N3 1.468(4) . ?
C10 N4 1.286(4) . ?
C10 C11 1.445(4) . ?
C11 C16 1.409(4) . ?
C11 C12 1.415(4) . ?
C12 O2 1.332(4) . ?
C12 C13 1.408(4) . ?
C13 C14 1.372(5) . ?
C14 C15 1.396(5) . ?
C15 C16 1.366(5) . ?
C17 N5 1.468(4) . ?
C18 N6 1.286(4) . ?
C18 C19 1.451(4) . ?
C19 C24 1.405(4) . ?
C19 C20 1.415(4) . ?
C20 O3 1.323(3) . ?
C20 C21 1.409(4) . ?
C21 C22 1.372(4) . ?
C22 C23 1.392(5) . ?
C23 C24 1.372(5) . ?
C25 Cl3 1.748(4) . ?
C25 Cl1 1.750(4) . ?
C25 Cl2 1.757(4) . ?
N1 N2 1.454(3) . ?
N1 P1 1.680(2) . ?
N2 Ni2 2.044(2) . ?
N3 N4 1.451(3) . ?
N3 P1 1.674(2) . ?
N4 Ni2 2.033(2) . ?
N5 N6 1.454(3) . ?
N5 P1 1.674(3) . ?
N6 Ni2 2.030(2) . ?
Ni1 O3 2.0453(19) . ?
Ni1 O3 2.0453(19) 2_655 ?
Ni1 O1 2.064(2) . ?
Ni1 O1 2.0640(19) 2_655 ?
Ni1 O2 2.1074(19) 2_655 ?
Ni1 O2 2.1073(19) . ?
Ni1 Ni2 2.7968(7) . ?
Ni1 Ni2 2.7968(7) 2_655 ?
Ni2 O1 2.0255(19) . ?
Ni2 O2 2.0379(19) . ?
Ni2 O3 2.0519(19) . ?
P1 S1 1.9286(11) . ?
